data_2206705
loop_
_publ_author_name
'Pu, Shou-Zhi'
'Liu, Gang'
'Yan, Liu-Shui'

_publ_section_title 3,3,4,4,5,5-Hexafluoro-1,2-bis{3-methyl-5-[3-(trifluoromethyl)phenyl]-2-thienyl}cyclopent-1-ene
_journal_coeditor_code HG6218
_journal_issue 9
_journal_name_full 'Acta Crystallographica Section E'
_journal_page_first o2856
_journal_page_last o2858
_journal_paper_doi 10.1107/S1600536805025134
_journal_volume 61
_journal_year 2005
_chemical_formula_iupac 'C29 H16 F12 S2'
_chemical_formula_moiety 'C29 H16 F12 S2'
_chemical_formula_sum 'C29 H16 F12 S2'
_chemical_formula_weight 656.54
_chemical_name_systematic
;
3,3,4,4,5,5-Hexafluoro-1,2-bis{3-methyl-5-[3-(trifluoromethyl)phenyl}-
2-thienyl]cyclopent-1-ene
;
_space_group_IT_number 15
_symmetry_cell_setting monoclinic
_symmetry_space_group_name_Hall '-C 2yc'
_symmetry_space_group_name_H-M 'C 1 2/c 1'
_atom_sites_solution_hydrogens geom
_atom_sites_solution_primary direct
_atom_sites_solution_secondary difmap
_audit_creation_method SHELXL-97
_cell_angle_alpha 90.00
_cell_angle_beta 103.498(8)
_cell_angle_gamma 90.00
_cell_formula_units_Z 4
_cell_length_a 20.011(2)
_cell_length_b 8.6936(8)
_cell_length_c 16.3481(16)
_cell_measurement_reflns_used 37
_cell_measurement_temperature 295(2)
_cell_measurement_theta_max 12.47
_cell_measurement_theta_min 4.80
_cell_volume 2765.5(5)
_computing_cell_refinement XSCANS
_computing_data_collection 'XSCANS (Bruker, 1997)'
_computing_data_reduction XSCANS
_computing_molecular_graphics SHELXTL
_computing_publication_material SHELXTL
_computing_structure_refinement SHELXTL
_computing_structure_solution 'SHELXTL (Bruker, 1997)'
_diffrn_measured_fraction_theta_full 0.996
_diffrn_measured_fraction_theta_max 0.996
_diffrn_measurement_device_type 'Bruker P4'
_diffrn_measurement_method \w
_diffrn_radiation_monochromator graphite
_diffrn_radiation_source 'fine-focus sealed tube'
_diffrn_radiation_type MoK\a
_diffrn_radiation_wavelength 0.71073
_diffrn_reflns_av_R_equivalents 0.0281
_diffrn_reflns_av_sigmaI/netI 0.0333
_diffrn_reflns_limit_h_max 23
_diffrn_reflns_limit_h_min -1
_diffrn_reflns_limit_k_max 1
_diffrn_reflns_limit_k_min -10
_diffrn_reflns_limit_l_max 18
_diffrn_reflns_limit_l_min -19
_diffrn_reflns_number 2996
_diffrn_reflns_theta_full 25.00
_diffrn_reflns_theta_max 25.00
_diffrn_reflns_theta_min 2.56
_diffrn_standards_decay_% 0
_diffrn_standards_interval_count 97
_diffrn_standards_number 3
_exptl_absorpt_coefficient_mu 0.293
_exptl_absorpt_correction_T_max 0.889
_exptl_absorpt_correction_T_min 0.843
_exptl_absorpt_correction_type empirical
_exptl_absorpt_process_details '(North et al., 1968)'
_exptl_crystal_colour yellow
_exptl_crystal_density_diffrn 1.577
_exptl_crystal_density_method 'not measured'
_exptl_crystal_description prism
_exptl_crystal_F_000 1320
_exptl_crystal_size_max 0.5
_exptl_crystal_size_mid 0.4
_exptl_crystal_size_min 0.4
_refine_diff_density_max 0.563
_refine_diff_density_min -0.483
_refine_ls_extinction_method none
_refine_ls_goodness_of_fit_ref 1.007
_refine_ls_hydrogen_treatment constr
_refine_ls_matrix_type full
_refine_ls_number_parameters 196
_refine_ls_number_reflns 2422
_refine_ls_number_restraints 0
_refine_ls_restrained_S_all 1.007
_refine_ls_R_factor_all 0.0895
_refine_ls_R_factor_gt 0.0754
_refine_ls_shift/su_max 0.001
_refine_ls_shift/su_mean 0.000
_refine_ls_structure_factor_coef Fsqd
_refine_ls_weighting_details 'calc w = 1/[\s^2^(Fo^2^)+(0.001P)^2^+ 13P] where P = (Fo^2^+2Fc^2^)/3'
_refine_ls_weighting_scheme calc
_refine_ls_wR_factor_gt 0.1383
_refine_ls_wR_factor_ref 0.1451
_reflns_number_gt 1876
_reflns_number_total 2422
_reflns_threshold_expression I>2\s(I)
_cod_data_source_file hg6218.cif
_cod_data_source_block I
_cod_original_sg_symbol_H-M 'C 2/c'
_cod_database_code 2206705
_cod_database_fobs_code 2206705

loop_
_symmetry_equiv_pos_as_xyz
'x, y, z'
'-x, y, -z+1/2'
'x+1/2, y+1/2, z'
'-x+1/2, y+1/2, -z+1/2'
'-x, -y, -z'
'x, -y, z-1/2'
'-x+1/2, -y+1/2, -z'
'x+1/2, -y+1/2, z-1/2'

loop_
_atom_site_label
_atom_site_fract_x
_atom_site_fract_y
_atom_site_fract_z
_atom_site_U_iso_or_equiv
_atom_site_adp_type
_atom_site_calc_flag
_atom_site_refinement_flags
_atom_site_occupancy
_atom_site_type_symbol
S1 0.38674(6) 1.08574(13) 0.58465(7) 0.0694(3) Uani d . 1 S
F1 0.4928(2) 1.4229(4) 0.6099(2) 0.1144(12) Uani d . 1 F
F2 0.40109(18) 1.4168(4) 0.6513(3) 0.1323(14) Uani d . 1 F
F3 0.5443(4) 1.5833(6) 0.7316(3) 0.307(6) Uani d . 1 F
F4 0.2878(2) 0.3479(5) 0.4435(4) 0.179(2) Uani d . 1 F
F5 0.2978(4) 0.3801(6) 0.3227(3) 0.233(3) Uani d . 1 F
F6 0.3843(2) 0.3753(4) 0.4253(3) 0.1250(12) Uani d . 1 F
C1 0.4842(2) 1.2295(4) 0.7086(2) 0.0601(10) Uani d . 1 C
C2 0.4683(3) 1.3908(5) 0.6771(3) 0.0762(13) Uani d . 1 C
C3 0.5000 1.4928(8) 0.7500 0.122(4) Uani d S 1 C
C4 0.4670(2) 1.0995(5) 0.6516(2) 0.0595(10) Uani d . 1 C
C5 0.5084(2) 0.9765(5) 0.6420(2) 0.0587(10) Uani d . 1 C
C6 0.4728(2) 0.8730(5) 0.5801(3) 0.0640(11) Uani d . 1 C
H6A 0.4930 0.7842 0.5652 0.077 Uiso calc R 1 H
C7 0.4068(2) 0.9134(5) 0.5443(2) 0.0612(10) Uani d . 1 C
C8 0.3548(2) 0.8310(5) 0.4808(2) 0.0624(10) Uani d . 1 C
C9 0.3626(2) 0.6754(5) 0.4659(3) 0.0675(11) Uani d . 1 C
H9A 0.4013 0.6231 0.4957 0.081 Uiso calc R 1 H
C10 0.3136(2) 0.5982(6) 0.4072(3) 0.0713(12) Uani d . 1 C
C11 0.2567(3) 0.6720(7) 0.3621(3) 0.0830(14) Uani d . 1 C
H11A 0.2243 0.6193 0.3217 0.100 Uiso calc R 1 H
C12 0.2478(3) 0.8249(7) 0.3770(3) 0.0878(15) Uani d . 1 C
H12A 0.2086 0.8750 0.3470 0.105 Uiso calc R 1 H
C13 0.2943(2) 0.9036(6) 0.4340(3) 0.0716(12) Uani d . 1 C
H13A 0.2869 1.0072 0.4429 0.086 Uiso calc R 1 H
C14 0.3219(3) 0.4310(7) 0.3949(4) 0.0998(18) Uani d . 1 C
C15 0.5817(2) 0.9549(5) 0.6877(3) 0.0737(12) Uani d . 1 C
H15A 0.6022 1.0534 0.7040 0.110 Uiso calc R 1 H
H15B 0.6062 0.9042 0.6515 0.110 Uiso calc R 1 H
H15C 0.5837 0.8932 0.7369 0.110 Uiso calc R 1 H

loop_
_atom_site_aniso_label
_atom_site_aniso_U_11
_atom_site_aniso_U_22
_atom_site_aniso_U_33
_atom_site_aniso_U_12
_atom_site_aniso_U_13
_atom_site_aniso_U_23
S1 0.0706(7) 0.0580(6) 0.0748(7) 0.0121(5) 0.0072(5) -0.0026(5)
F1 0.182(3) 0.0718(19) 0.098(2) -0.001(2) 0.049(2) 0.0193(17)
F2 0.099(2) 0.072(2) 0.214(4) 0.0303(18) 0.012(2) 0.013(2)
F3 0.520(14) 0.202(5) 0.130(4) -0.258(7) -0.064(6) 0.057(4)
F4 0.148(4) 0.086(3) 0.316(7) -0.001(3) 0.083(4) 0.008(4)
F5 0.397(9) 0.124(4) 0.115(3) 0.058(4) -0.069(4) -0.056(3)
F6 0.119(3) 0.085(2) 0.169(3) 0.010(2) 0.029(2) -0.028(2)
C1 0.063(2) 0.047(2) 0.073(2) 0.0028(18) 0.021(2) 0.0034(18)
C2 0.092(3) 0.051(3) 0.085(3) 0.007(2) 0.022(3) 0.006(2)
C3 0.214(11) 0.033(3) 0.106(6) 0.000 0.012(7) 0.000
C4 0.065(2) 0.052(2) 0.061(2) 0.0025(19) 0.0157(19) 0.0020(19)
C5 0.061(2) 0.055(2) 0.061(2) 0.0027(19) 0.0164(19) 0.0027(19)
C6 0.070(3) 0.055(2) 0.067(2) 0.007(2) 0.016(2) -0.004(2)
C7 0.068(3) 0.055(2) 0.060(2) 0.005(2) 0.0138(19) 0.0026(19)
C8 0.069(3) 0.064(3) 0.054(2) 0.002(2) 0.0145(19) 0.0009(19)
C9 0.070(3) 0.069(3) 0.062(2) 0.006(2) 0.011(2) -0.002(2)
C10 0.079(3) 0.071(3) 0.064(3) 0.000(2) 0.015(2) -0.006(2)
C11 0.081(3) 0.096(4) 0.066(3) -0.004(3) 0.005(2) -0.007(3)
C12 0.084(3) 0.095(4) 0.077(3) 0.016(3) 0.003(3) 0.010(3)
C13 0.077(3) 0.067(3) 0.068(3) 0.012(2) 0.011(2) 0.005(2)
C14 0.091(4) 0.080(4) 0.118(5) -0.004(3) 0.006(4) -0.025(4)
C15 0.064(3) 0.067(3) 0.088(3) 0.006(2) 0.013(2) -0.007(2)

loop_
_atom_type_symbol
_atom_type_description
_atom_type_scat_dispersion_real
_atom_type_scat_dispersion_imag
_atom_type_scat_source
C C 0.0033 0.0016 'International Tables Vol C Tables 4.2.6.8 and 6.1.1.4'
H H 0.0000 0.0000 'International Tables Vol C Tables 4.2.6.8 and 6.1.1.4'
F F 0.0171 0.0103 'International Tables Vol C Tables 4.2.6.8 and 6.1.1.4'
S S 0.1246 0.1234 'International Tables Vol C Tables 4.2.6.8 and 6.1.1.4'

loop_
_geom_angle_atom_site_label_1
_geom_angle_atom_site_label_2
_geom_angle_atom_site_label_3
_geom_angle_site_symmetry_1
_geom_angle_site_symmetry_3
_geom_angle
_geom_angle_publ_flag
C7 S1 C4 . . 92.2(2) yes
C1 C1 C4 2_656 . 128.7(2) no
C1 C1 C2 2_656 . 110.8(2) yes
C4 C1 C2 . . 120.5(4) no
F2 C2 F1 . . 104.0(4) yes
F2 C2 C3 . . 111.1(4) yes
F1 C2 C3 . . 111.2(4) no
F2 C2 C1 . . 112.6(4) no
F1 C2 C1 . . 112.8(4) no
C3 C2 C1 . . 105.2(4) yes
F3 C3 F3 . 2_656 103.6(9) yes
F3 C3 C2 . . 111.5(3) no
F3 C3 C2 2_656 . 111.3(4) no
F3 C3 C2 . 2_656 111.3(4) no
F3 C3 C2 2_656 2_656 111.5(3) no
C2 C3 C2 . 2_656 107.7(6) yes
C5 C4 C1 . . 128.0(4) no
C5 C4 S1 . . 111.6(3) yes
C1 C4 S1 . . 120.4(3) yes
C4 C5 C6 . . 111.0(4) yes
C4 C5 C15 . . 125.7(4) no
C6 C5 C15 . . 123.3(4) no
C7 C6 C5 . . 114.8(4) no
C7 C6 H6A . . 122.6 no
C5 C6 H6A . . 122.6 no
C6 C7 C8 . . 129.3(4) yes
C6 C7 S1 . . 110.4(3) yes
C8 C7 S1 . . 120.3(3) yes
C9 C8 C13 . . 117.0(4) no
C9 C8 C7 . . 120.5(4) no
C13 C8 C7 . . 122.5(4) no
C10 C9 C8 . . 120.4(4) no
C10 C9 H9A . . 119.8 no
C8 C9 H9A . . 119.8 no
C11 C10 C9 . . 121.2(5) no
C11 C10 C14 . . 119.6(5) yes
C9 C10 C14 . . 119.2(5) no
C10 C11 C12 . . 119.1(5) no
C10 C11 H11A . . 120.4 no
C12 C11 H11A . . 120.4 no
C13 C12 C11 . . 121.3(5) no
C13 C12 H12A . . 119.3 no
C11 C12 H12A . . 119.3 no
C12 C13 C8 . . 120.9(5) yes
C12 C13 H13A . . 119.5 no
C8 C13 H13A . . 119.5 no
F5 C14 F6 . . 110.4(6) yes
F5 C14 F4 . . 103.1(6) yes
F6 C14 F4 . . 98.2(5) yes
F5 C14 C10 . . 116.5(6) no
F6 C14 C10 . . 115.7(5) no
F4 C14 C10 . . 110.7(5) no
C5 C15 H15A . . 109.5 no
C5 C15 H15B . . 109.5 no
H15A C15 H15B . . 109.5 no
C5 C15 H15C . . 109.5 no
H15A C15 H15C . . 109.5 no
H15B C15 H15C . . 109.5 no

loop_
_geom_bond_atom_site_label_1
_geom_bond_atom_site_label_2
_geom_bond_site_symmetry_2
_geom_bond_distance
_geom_bond_publ_flag
S1 C7 . 1.721(4) yes
S1 C4 . 1.724(4) no
F1 C2 . 1.334(5) no
F2 C2 . 1.331(6) no
F3 C3 . 1.272(6) no
F4 C14 . 1.368(8) no
F5 C14 . 1.247(7) no
F6 C14 . 1.324(6) no
C1 C1 2_656 1.354(8) yes
C1 C4 . 1.454(5) no
C1 C2 . 1.502(6) yes
C2 C3 . 1.502(6) yes
C3 F3 2_656 1.272(6) no
C3 C2 2_656 1.502(6) no
C4 C5 . 1.384(5) no
C5 C6 . 1.415(6) no
C5 C15 . 1.495(5) no
C6 C7 . 1.360(5) no
C6 H6A . 0.9300 no
C7 C8 . 1.472(6) no
C8 C9 . 1.390(6) yes
C8 C13 . 1.420(6) yes
C9 C10 . 1.376(6) no
C9 H9A . 0.9300 no
C10 C11 . 1.364(6) no
C10 C14 . 1.482(7) no
C11 C12 . 1.370(7) no
C11 H11A . 0.9300 no
C12 C13 . 1.341(7) no
C12 H12A . 0.9300 no
C13 H13A . 0.9300 no
C15 H15A . 0.9600 no
C15 H15B . 0.9600 no
C15 H15C . 0.9600 no
